data_2227655
loop_
_publ_author_name
'Benharref, Ahmed'
'Daran, Jean Claude'
'Berraho, Moha'

_publ_section_title
;
 2\a,8\a-Diacetoxy-<i>cis</i>-himachalane
;
_journal_coeditor_code IM2232
_journal_issue 10
_journal_name_full 'Acta Crystallographica Section E'
_journal_page_first o2619
_journal_paper_doi 10.1107/S160053681003727X
_journal_volume 66
_journal_year 2010
_chemical_formula_iupac 'C19 H32 O4'
_chemical_formula_moiety 'C19 H32 O4'
_chemical_formula_sum 'C19 H32 O4'
_chemical_formula_weight 324.45
_chemical_name_systematic
;
2\a,8\a-Diacetoxy-<i>cis</i>-himachalane
;
_space_group_IT_number 4
_symmetry_cell_setting monoclinic
_symmetry_space_group_name_Hall 'P 2yb'
_symmetry_space_group_name_H-M 'P 1 21 1'
_atom_sites_solution_hydrogens geom
_atom_sites_solution_primary direct
_atom_sites_solution_secondary difmap
_audit_creation_method SHELXL-97
_cell_angle_alpha 90.00
_cell_angle_beta 99.603(3)
_cell_angle_gamma 90.00
_cell_formula_units_Z 2
_cell_length_a 5.9316(2)
_cell_length_b 11.7720(3)
_cell_length_c 13.3535(4)
_cell_measurement_reflns_used 8181
_cell_measurement_temperature 180(2)
_cell_measurement_theta_max 29.1464
_cell_measurement_theta_min 3.4765
_cell_volume 919.37(5)
_computing_cell_refinement 'CrysAlis Pro (Oxford Diffraction, 2010)'
_computing_data_collection 'CrysAlis Pro (Oxford Diffraction, 2010)'
_computing_data_reduction 'CrysAlis Pro (Oxford Diffraction, 2010)'
_computing_molecular_graphics 'ORTEP-3 for Windows (Farrugia, 1997)'
_computing_publication_material 'WinGX (Farrugia, 1999)'
_computing_structure_refinement 'SHELXL97 (Sheldrick, 2008)'
_computing_structure_solution 'SIR2004 (Burla <i>et al.</i>, 2005)'
_diffrn_ambient_temperature 180(2)
_diffrn_detector_area_resol_mean 16.1978
_diffrn_measured_fraction_theta_full 0.998
_diffrn_measured_fraction_theta_max 0.998
_diffrn_measurement_device_type 'Oxford Diffraction Xcalibur Eos Gemini Ultra'
_diffrn_measurement_method '\w scans'
_diffrn_radiation_monochromator graphite
_diffrn_radiation_source 'fine-focus sealed tube'
_diffrn_radiation_type MoK\a
_diffrn_radiation_wavelength 0.71073
_diffrn_reflns_av_R_equivalents 0.0116
_diffrn_reflns_av_sigmaI/netI 0.0170
_diffrn_reflns_limit_h_max 7
_diffrn_reflns_limit_h_min -7
_diffrn_reflns_limit_k_max 14
_diffrn_reflns_limit_k_min -14
_diffrn_reflns_limit_l_max 16
_diffrn_reflns_limit_l_min 0
_diffrn_reflns_number 3681
_diffrn_reflns_theta_full 26.37
_diffrn_reflns_theta_max 26.37
_diffrn_reflns_theta_min 3.48
_exptl_absorpt_coefficient_mu 0.080
_exptl_absorpt_correction_T_max 1.00000
_exptl_absorpt_correction_T_min 0.79893
_exptl_absorpt_correction_type multi-scan
_exptl_absorpt_process_details
;
(CrysAlis Pro; Oxford Diffraction, 2010)
;
_exptl_crystal_colour colourless
_exptl_crystal_density_diffrn 1.172
_exptl_crystal_density_method 'not measured'
_exptl_crystal_description box
_exptl_crystal_F_000 356
_exptl_crystal_size_max 0.75
_exptl_crystal_size_mid 0.45
_exptl_crystal_size_min 0.23
_refine_diff_density_max 0.169
_refine_diff_density_min -0.135
_refine_ls_extinction_method none
_refine_ls_goodness_of_fit_ref 1.057
_refine_ls_hydrogen_treatment constr
_refine_ls_matrix_type full
_refine_ls_number_parameters 214
_refine_ls_number_reflns 1976
_refine_ls_number_restraints 1
_refine_ls_restrained_S_all 1.057
_refine_ls_R_factor_all 0.0311
_refine_ls_R_factor_gt 0.0296
_refine_ls_shift/su_max 0.000
_refine_ls_shift/su_mean 0.000
_refine_ls_structure_factor_coef Fsqd
_refine_ls_weighting_details 'calc w=1/[\s^2^(Fo^2^)+(0.0489P)^2^+0.0959P] where P=(Fo^2^+2Fc^2^)/3'
_refine_ls_weighting_scheme calc
_refine_ls_wR_factor_gt 0.0785
_refine_ls_wR_factor_ref 0.0793
_reflns_number_gt 1894
_reflns_number_total 1976
_reflns_threshold_expression I>2sigma(I)
_cod_data_source_file im2232.cif
_cod_data_source_block I
_cod_original_sg_symbol_H-M 'P 21'
_cod_database_code 2227655
_cod_database_fobs_code 2227655

loop_
_symmetry_equiv_pos_as_xyz
'x, y, z'
'-x, y+1/2, -z'

loop_
_atom_site_type_symbol
_atom_site_label
_atom_site_fract_x
_atom_site_fract_y
_atom_site_fract_z
_atom_site_U_iso_or_equiv
_atom_site_adp_type
_atom_site_calc_flag
_atom_site_refinement_flags
_atom_site_occupancy
_atom_site_disorder_assembly
_atom_site_disorder_group
C C1 0.0099(3) 0.89742(14) 0.20021(12) 0.0220(3) Uani d . 1 . .
H H1 0.1630 0.8831 0.1845 0.026 Uiso calc R 1 . .
C C2 -0.1412(3) 0.92089(14) 0.09491(12) 0.0245(3) Uani d . 1 . .
H H2 -0.2622 0.8634 0.0827 0.029 Uiso calc R 1 . .
C C3 -0.2509(3) 1.03856(15) 0.08423(12) 0.0270(4) Uani d . 1 . .
H H3 -0.1305 1.0954 0.0833 0.032 Uiso calc R 1 . .
C C4 -0.3655(3) 1.05982(16) 0.17728(13) 0.0286(4) Uani d . 1 . .
H H4A -0.4791 1.0013 0.1805 0.034 Uiso calc R 1 . .
H H4B -0.4441 1.1323 0.1694 0.034 Uiso calc R 1 . .
C C5 -0.1940(3) 1.06035(16) 0.27780(12) 0.0271(4) Uani d . 1 . .
H H5A -0.1699 1.1378 0.3020 0.033 Uiso calc R 1 . .
H H5B -0.2567 1.0173 0.3287 0.033 Uiso calc R 1 . .
C C6 0.0352(3) 1.00838(14) 0.26315(12) 0.0226(3) Uani d . 1 . .
H H6 0.0943 1.0628 0.2183 0.027 Uiso calc R 1 . .
C C7 0.2205(3) 1.00777(15) 0.35903(12) 0.0254(3) Uani d . 1 . .
H H7 0.3489 0.9630 0.3427 0.030 Uiso calc R 1 . .
C C8 0.1503(3) 0.95438(17) 0.45333(12) 0.0289(4) Uani d . 1 . .
H H8 0.0556 1.0087 0.4834 0.035 Uiso calc R 1 . .
C C9 0.0274(3) 0.84093(19) 0.44034(13) 0.0354(4) Uani d . 1 . .
H H9A -0.1359 0.8555 0.4284 0.042 Uiso calc R 1 . .
H H9B 0.0630 0.7996 0.5038 0.042 Uiso calc R 1 . .
C C10 0.0816(3) 0.76424(16) 0.35535(13) 0.0311(4) Uani d . 1 . .
H H10A 0.0590 0.6861 0.3744 0.037 Uiso calc R 1 . .
H H10B 0.2424 0.7731 0.3512 0.037 Uiso calc R 1 . .
C C11 -0.0575(3) 0.78409(15) 0.24849(13) 0.0253(3) Uani d . 1 . .
C C12 -0.4260(3) 1.05045(19) -0.01273(14) 0.0386(4) Uani d . 1 . .
H H12A -0.3562 1.0307 -0.0703 0.058 Uiso calc R 1 . .
H H12B -0.4794 1.1275 -0.0195 0.058 Uiso calc R 1 . .
H H12C -0.5527 1.0006 -0.0095 0.058 Uiso calc R 1 . .
C C13 0.3102(3) 1.12841(17) 0.38390(15) 0.0341(4) Uani d . 1 . .
H H13 0.1879 1.1755 0.3989 0.051 Uiso calc R 1 . .
H H13A 0.3684 1.1590 0.3267 0.051 Uiso calc R 1 . .
H B 0.4303 1.1262 0.4417 0.051 Uiso calc R 1 . .
C C14 -0.3141(3) 0.77332(17) 0.25420(14) 0.0307(4) Uani d . 1 . .
H H14A -0.4009 0.7725 0.1867 0.046 Uiso calc R 1 . .
H H14B -0.3609 0.8367 0.2911 0.046 Uiso calc R 1 . .
H H14C -0.3404 0.7040 0.2883 0.046 Uiso calc R 1 . .
C C15 0.0020(3) 0.68616(16) 0.18139(14) 0.0331(4) Uani d . 1 . .
H H15A -0.0356 0.6151 0.2097 0.050 Uiso calc R 1 . .
H H15B 0.1625 0.6880 0.1784 0.050 Uiso calc R 1 . .
H H15C -0.0838 0.6942 0.1142 0.050 Uiso calc R 1 . .
C C16 -0.0647(3) 0.84124(16) -0.06239(13) 0.0300(4) Uani d . 1 . .
C C17 0.1060(4) 0.84018(18) -0.13319(14) 0.0380(4) Uani d . 1 . .
H H17A 0.2502 0.8131 -0.0978 0.057 Uiso calc R 1 . .
H H17B 0.1242 0.9158 -0.1576 0.057 Uiso calc R 1 . .
H H17C 0.0531 0.7910 -0.1896 0.057 Uiso calc R 1 . .
C C18 0.3634(3) 0.95040(18) 0.62200(13) 0.0362(4) Uani d . 1 . .
C C19 0.5969(4) 0.9380(2) 0.68344(16) 0.0516(6) Uani d . 1 . .
H H19A 0.5892 0.8902 0.7410 0.077 Uiso calc R 1 . .
H H19B 0.6542 1.0114 0.7064 0.077 Uiso calc R 1 . .
H H19C 0.6974 0.9044 0.6424 0.077 Uiso calc R 1 . .
O O1 0.0055(2) 0.90900(10) 0.01763(9) 0.0275(3) Uani d . 1 . .
O O2 -0.2420(3) 0.78940(14) -0.07569(10) 0.0456(4) Uani d . 1 . .
O O3 0.3679(2) 0.93985(13) 0.52241(9) 0.0338(3) Uani d . 1 . .
O O4 0.1927(3) 0.96866(19) 0.65590(11) 0.0572(5) Uani d . 1 . .

loop_
_atom_site_aniso_label
_atom_site_aniso_U_11
_atom_site_aniso_U_22
_atom_site_aniso_U_33
_atom_site_aniso_U_12
_atom_site_aniso_U_13
_atom_site_aniso_U_23
C1 0.0175(7) 0.0237(8) 0.0255(7) -0.0015(6) 0.0060(6) -0.0003(7)
C2 0.0232(7) 0.0266(9) 0.0246(8) -0.0040(6) 0.0071(6) -0.0009(6)
C3 0.0260(8) 0.0290(9) 0.0267(8) 0.0013(7) 0.0066(6) 0.0031(7)
C4 0.0235(8) 0.0306(9) 0.0330(9) 0.0040(7) 0.0084(6) 0.0037(8)
C5 0.0252(8) 0.0301(9) 0.0280(8) 0.0020(7) 0.0100(6) -0.0012(7)
C6 0.0217(7) 0.0240(8) 0.0236(7) -0.0017(6) 0.0081(6) 0.0001(6)
C7 0.0220(8) 0.0302(9) 0.0250(8) -0.0013(7) 0.0073(6) -0.0035(7)
C8 0.0249(8) 0.0396(10) 0.0230(8) 0.0014(8) 0.0060(6) -0.0020(8)
C9 0.0334(9) 0.0472(11) 0.0267(9) -0.0070(9) 0.0089(7) 0.0054(9)
C10 0.0305(8) 0.0294(9) 0.0333(9) -0.0020(7) 0.0052(7) 0.0067(8)
C11 0.0228(7) 0.0239(8) 0.0293(8) -0.0013(7) 0.0050(6) 0.0015(7)
C12 0.0380(10) 0.0430(11) 0.0326(9) 0.0067(9) -0.0009(7) 0.0047(9)
C13 0.0315(9) 0.0360(10) 0.0360(10) -0.0064(8) 0.0092(7) -0.0082(8)
C14 0.0253(8) 0.0303(9) 0.0371(9) -0.0061(7) 0.0066(7) 0.0048(8)
C15 0.0358(9) 0.0248(9) 0.0388(10) -0.0002(7) 0.0066(8) -0.0002(8)
C16 0.0406(9) 0.0248(8) 0.0236(8) -0.0001(8) 0.0027(7) 0.0002(7)
C17 0.0534(12) 0.0319(10) 0.0309(9) 0.0023(9) 0.0133(8) -0.0034(8)
C18 0.0507(11) 0.0320(10) 0.0248(8) -0.0009(9) 0.0034(8) -0.0017(8)
C19 0.0615(14) 0.0486(13) 0.0372(11) -0.0010(11) -0.0137(9) -0.0020(10)
O1 0.0289(6) 0.0309(7) 0.0242(6) -0.0041(5) 0.0086(5) -0.0040(5)
O2 0.0528(8) 0.0469(9) 0.0364(7) -0.0179(7) 0.0053(6) -0.0092(7)
O3 0.0298(6) 0.0464(8) 0.0246(6) 0.0022(6) 0.0024(5) -0.0034(6)
O4 0.0629(10) 0.0831(13) 0.0278(7) 0.0126(10) 0.0140(7) -0.0011(8)

loop_
_atom_type_symbol
_atom_type_description
_atom_type_scat_dispersion_real
_atom_type_scat_dispersion_imag
_atom_type_scat_source
C C 0.0033 0.0016 'International Tables Vol C Tables 4.2.6.8 and 6.1.1.4'
H H 0.0000 0.0000 'International Tables Vol C Tables 4.2.6.8 and 6.1.1.4'
Cl Cl 0.1484 0.1585 'International Tables Vol C Tables 4.2.6.8 and 6.1.1.4'

loop_
_geom_angle_atom_site_label_1
_geom_angle_atom_site_label_2
_geom_angle_atom_site_label_3
_geom_angle_site_symmetry_1
_geom_angle_site_symmetry_3
_geom_angle
_geom_angle_publ_flag
C6 C1 C2 . . 109.21(13) ?
C6 C1 C11 . . 120.34(13) ?
C2 C1 C11 . . 112.02(13) ?
C6 C1 H1 . . 104.6 ?
C2 C1 H1 . . 104.6 ?
C11 C1 H1 . . 104.6 ?
O1 C2 C3 . . 108.37(13) ?
O1 C2 C1 . . 107.38(12) ?
C3 C2 C1 . . 114.61(14) ?
O1 C2 H2 . . 108.8 ?
C3 C2 H2 . . 108.8 ?
C1 C2 H2 . . 108.8 ?
C12 C3 C2 . . 112.44(15) ?
C12 C3 C4 . . 109.97(14) ?
C2 C3 C4 . . 108.18(14) ?
C12 C3 H3 . . 108.7 ?
C2 C3 H3 . . 108.7 ?
C4 C3 H3 . . 108.7 ?
C3 C4 C5 . . 112.86(13) ?
C3 C4 H4A . . 109.0 ?
C5 C4 H4A . . 109.0 ?
C3 C4 H4B . . 109.0 ?
C5 C4 H4B . . 109.0 ?
H4A C4 H4B . . 107.8 ?
C6 C5 C4 . . 110.94(13) ?
C6 C5 H5A . . 109.5 ?
C4 C5 H5A . . 109.5 ?
C6 C5 H5B . . 109.5 ?
C4 C5 H5B . . 109.5 ?
H5A C5 H5B . . 108.0 ?
C5 C6 C7 . . 114.85(13) ?
C5 C6 C1 . . 113.48(13) ?
C7 C6 C1 . . 116.00(13) ?
C5 C6 H6 . . 103.4 ?
C7 C6 H6 . . 103.4 ?
C1 C6 H6 . . 103.4 ?
C8 C7 C13 . . 109.58(15) ?
C8 C7 C6 . . 115.63(13) ?
C13 C7 C6 . . 110.43(14) ?
C8 C7 H7 . . 106.9 ?
C13 C7 H7 . . 106.9 ?
C6 C7 H7 . . 106.9 ?
O3 C8 C9 . . 108.97(15) ?
O3 C8 C7 . . 103.58(13) ?
C9 C8 C7 . . 117.39(14) ?
O3 C8 H8 . . 108.9 ?
C9 C8 H8 . . 108.9 ?
C7 C8 H8 . . 108.9 ?
C8 C9 C10 . . 116.66(15) ?
C8 C9 H9A . . 108.1 ?
C10 C9 H9A . . 108.1 ?
C8 C9 H9B . . 108.1 ?
C10 C9 H9B . . 108.1 ?
H9A C9 H9B . . 107.3 ?
C9 C10 C11 . . 116.86(15) ?
C9 C10 H10A . . 108.1 ?
C11 C10 H10A . . 108.1 ?
C9 C10 H10B . . 108.1 ?
C11 C10 H10B . . 108.1 ?
H10A C10 H10B . . 107.3 ?
C15 C11 C14 . . 106.96(14) ?
C15 C11 C10 . . 106.64(14) ?
C14 C11 C10 . . 108.78(14) ?
C15 C11 C1 . . 107.49(13) ?
C14 C11 C1 . . 114.41(14) ?
C10 C11 C1 . . 112.14(14) ?
C3 C12 H12A . . 109.5 ?
C3 C12 H12B . . 109.5 ?
H12A C12 H12B . . 109.5 ?
C3 C12 H12C . . 109.5 ?
H12A C12 H12C . . 109.5 ?
H12B C12 H12C . . 109.5 ?
C7 C13 H13 . . 109.5 ?
C7 C13 H13A . . 109.5 ?
H13 C13 H13A . . 109.5 ?
C7 C13 B . . 109.5 ?
H13 C13 B . . 109.5 ?
H13A C13 B . . 109.5 ?
C11 C14 H14A . . 109.5 ?
C11 C14 H14B . . 109.5 ?
H14A C14 H14B . . 109.5 ?
C11 C14 H14C . . 109.5 ?
H14A C14 H14C . . 109.5 ?
H14B C14 H14C . . 109.5 ?
C11 C15 H15A . . 109.5 ?
C11 C15 H15B . . 109.5 ?
H15A C15 H15B . . 109.5 ?
C11 C15 H15C . . 109.5 ?
H15A C15 H15C . . 109.5 ?
H15B C15 H15C . . 109.5 ?
O2 C16 O1 . . 124.46(16) ?
O2 C16 C17 . . 124.71(17) ?
O1 C16 C17 . . 110.82(15) ?
C16 C17 H17A . . 109.5 ?
C16 C17 H17B . . 109.5 ?
H17A C17 H17B . . 109.5 ?
C16 C17 H17C . . 109.5 ?
H17A C17 H17C . . 109.5 ?
H17B C17 H17C . . 109.5 ?
O4 C18 O3 . . 123.42(18) ?
O4 C18 C19 . . 125.14(18) ?
O3 C18 C19 . . 111.43(18) ?
C18 C19 H19A . . 109.5 ?
C18 C19 H19B . . 109.5 ?
H19A C19 H19B . . 109.5 ?
C18 C19 H19C . . 109.5 ?
H19A C19 H19C . . 109.5 ?
H19B C19 H19C . . 109.5 ?
C16 O1 C2 . . 118.45(13) ?
C18 O3 C8 . . 116.89(14) ?

loop_
_geom_bond_atom_site_label_1
_geom_bond_atom_site_label_2
_geom_bond_site_symmetry_2
_geom_bond_distance
_geom_bond_publ_flag
C1 C6 . 1.547(2) ?
C1 C2 . 1.561(2) ?
C1 C11 . 1.562(2) ?
C1 H1 . 0.9800 ?
C2 O1 . 1.4632(19) ?
C2 C3 . 1.527(2) ?
C2 H2 . 0.9800 ?
C3 C12 . 1.525(2) ?
C3 C4 . 1.533(2) ?
C3 H3 . 0.9800 ?
C4 C5 . 1.543(2) ?
C4 H4A . 0.9700 ?
C4 H4B . 0.9700 ?
C5 C6 . 1.533(2) ?
C5 H5A . 0.9700 ?
C5 H5B . 0.9700 ?
C6 C7 . 1.542(2) ?
C6 H6 . 0.9800 ?
C7 C8 . 1.526(2) ?
C7 C13 . 1.533(3) ?
C7 H7 . 0.9800 ?
C8 O3 . 1.466(2) ?
C8 C9 . 1.518(3) ?
C8 H8 . 0.9800 ?
C9 C10 . 1.526(3) ?
C9 H9A . 0.9700 ?
C9 H9B . 0.9700 ?
C10 C11 . 1.542(2) ?
C10 H10A . 0.9700 ?
C10 H10B . 0.9700 ?
C11 C15 . 1.537(3) ?
C11 C14 . 1.542(2) ?
C12 H12A . 0.9600 ?
C12 H12B . 0.9600 ?
C12 H12C . 0.9600 ?
C13 H13 . 0.9600 ?
C13 H13A . 0.9600 ?
C13 B . 0.9600 ?
C14 H14A . 0.9600 ?
C14 H14B . 0.9600 ?
C14 H14C . 0.9600 ?
C15 H15A . 0.9600 ?
C15 H15B . 0.9600 ?
C15 H15C . 0.9600 ?
C16 O2 . 1.203(2) ?
C16 O1 . 1.343(2) ?
C16 C17 . 1.496(3) ?
C17 H17A . 0.9600 ?
C17 H17B . 0.9600 ?
C17 H17C . 0.9600 ?
C18 O4 . 1.195(2) ?
C18 O3 . 1.340(2) ?
C18 C19 . 1.495(3) ?
C19 H19A . 0.9600 ?
C19 H19B . 0.9600 ?
C19 H19C . 0.9600 ?

loop_
_cod_related_entry_id
_cod_related_entry_database
_cod_related_entry_code
1 ChemSpider 30656261
